data_4033294
loop_
_publ_author_name
'Markad, Shivaji B.'
'Argade, Narshinha P.'

_publ_section_title
;
 Solid State Auto Inversion of C-Centrochirality: Enantioselective Total
 Synthesis of Furocarbazolones (-)-epi-Claulansine D and (-)-Claulansine D
 and, Pyranocarbazolone (+)-epi-Claulansine C.
;
_journal_name_full 'The Journal of organic chemistry'
_journal_paper_doi 10.1021/acs.joc.7b02773
_journal_year 2017
_chemical_formula_sum 'C20 H19 N O5'
_chemical_formula_weight 358.34
_space_group_crystal_system triclinic
_space_group_IT_number 2
_space_group_name_Hall '-P 1'
_space_group_name_H-M_alt 'P -1'
_symmetry_space_group_name_Hall '-P 1'
_symmetry_space_group_name_H-M 'P -1'
_atom_sites_solution_hydrogens geom
_audit_creation_method SHELXL-2014/7
_cell_angle_alpha 118.732(6)
_cell_angle_beta 95.617(7)
_cell_angle_gamma 91.557(6)
_cell_formula_units_Z 4
_cell_length_a 8.026(2)
_cell_length_b 15.032(4)
_cell_length_c 15.483(4)
_cell_measurement_reflns_used 4932
_cell_measurement_temperature 100(2)
_cell_measurement_theta_max 25.13
_cell_measurement_theta_min 2.56
_cell_volume 1624.2(7)
_computing_structure_refinement 'SHELXL-2014/7 (Sheldrick, 2014)'
_diffrn_ambient_temperature 100(2)
_diffrn_measured_fraction_theta_full 0.995
_diffrn_measured_fraction_theta_max 0.995
_diffrn_measurement_device_type 'fine-focus sealed tube'
_diffrn_radiation_type MoK\a
_diffrn_radiation_wavelength 0.71073
_diffrn_reflns_av_R_equivalents 0.0562
_diffrn_reflns_av_unetI/netI 0.0516
_diffrn_reflns_Laue_measured_fraction_full 0.995
_diffrn_reflns_Laue_measured_fraction_max 0.995
_diffrn_reflns_limit_h_max 9
_diffrn_reflns_limit_h_min -9
_diffrn_reflns_limit_k_max 17
_diffrn_reflns_limit_k_min -17
_diffrn_reflns_limit_l_max 18
_diffrn_reflns_limit_l_min -18
_diffrn_reflns_number 22580
_diffrn_reflns_point_group_measured_fraction_full 0.995
_diffrn_reflns_point_group_measured_fraction_max 0.995
_diffrn_reflns_theta_full 24.711
_diffrn_reflns_theta_max 24.711
_diffrn_reflns_theta_min 2.559
_exptl_absorpt_coefficient_mu 0.102
_exptl_crystal_colour colorless
_exptl_crystal_density_diffrn 1.392
_exptl_crystal_description roadshape
_exptl_crystal_F_000 672
_refine_diff_density_max 1.161
_refine_diff_density_min -0.422
_refine_diff_density_rms 0.135
_refine_ls_extinction_method none
_refine_ls_goodness_of_fit_ref 1.158
_refine_ls_hydrogen_treatment constr
_refine_ls_matrix_type full
_refine_ls_number_parameters 461
_refine_ls_number_reflns 5522
_refine_ls_number_restraints 0
_refine_ls_restrained_S_all 1.158
_refine_ls_R_factor_all 0.1290
_refine_ls_R_factor_gt 0.1151
_refine_ls_shift/su_max 0.000
_refine_ls_shift/su_mean 0.000
_refine_ls_structure_factor_coef Fsqd
_refine_ls_weighting_details 'w=1/[\s^2^(Fo^2^)+(0.1707P)^2^+8.1103P] where P=(Fo^2^+2Fc^2^)/3'
_refine_ls_weighting_scheme calc
_refine_ls_wR_factor_gt 0.3309
_refine_ls_wR_factor_ref 0.3411
_reflns_Friedel_coverage 0.000
_reflns_number_gt 4465
_reflns_number_total 5522
_reflns_threshold_expression 'I > 2\s(I)'
_cod_data_source_file jo7b02773_si_003.cif
_cod_data_source_block TR1_a
_cod_database_code 4033294
_shelx_shelxl_version_number 2014/7
_shelx_space_group_comment
;
The symmetry employed for this shelxl refinement is uniquely defined
by the following loop, which should always be used as a source of
symmetry information in preference to the above space-group names.
They are only intended as comments.
;

loop_
_space_group_symop_operation_xyz
'x, y, z'
'-x, -y, -z'

loop_
_atom_site_label
_atom_site_type_symbol
_atom_site_fract_x
_atom_site_fract_y
_atom_site_fract_z
_atom_site_U_iso_or_equiv
_atom_site_adp_type
_atom_site_occupancy
_atom_site_site_symmetry_order
_atom_site_calc_flag
_atom_site_refinement_flags_posn
_atom_site_refinement_flags_adp
O001 O 0.7795(5) 0.8429(3) 0.3790(3) 0.0225(9) Uani 1 1 d . .
O002 O 0.3765(5) 0.0178(3) -0.1030(3) 0.0253(9) Uani 1 1 d . .
O003 O 0.5379(5) 0.8704(3) 0.6431(3) 0.0242(9) Uani 1 1 d . .
O004 O 0.8694(5) 0.9849(3) 0.3781(3) 0.0232(9) Uani 1 1 d . .
O005 O 0.3325(5) 0.1572(3) 0.0363(3) 0.0230(9) Uani 1 1 d . .
O006 O 0.9933(5) 0.8001(3) 0.4995(3) 0.0252(9) Uani 1 1 d . .
H006 H 0.9954 0.8637 0.5341 0.038 Uiso 1 1 calc R U
O007 O 0.0906(5) 0.1273(3) 0.2713(3) 0.0244(9) Uani 1 1 d . .
O008 O 0.5587(5) 0.1971(3) 0.1971(3) 0.0281(10) Uani 1 1 d . .
H008 H 0.5460 0.1361 0.1841 0.042 Uiso 1 1 calc R U
O1 O 0.5797(6) 0.3944(3) 0.3258(4) 0.0389(12) Uani 1 1 d . .
H1 H 0.6498 0.3506 0.3126 0.058 Uiso 1 1 calc R U
N00A N 0.5333(6) 1.0860(4) 0.7730(3) 0.0209(10) Uani 1 1 d . .
H00A H 0.4846 1.0527 0.7987 0.025 Uiso 1 1 calc R U
N00B N -0.0012(6) -0.0922(4) 0.1870(3) 0.0212(10) Uani 1 1 d . .
H00B H -0.0356 -0.0598 0.2459 0.025 Uiso 1 1 calc R U
O2 O 0.6521(6) 0.6046(4) 0.4011(4) 0.0415(12) Uani 1 1 d . .
H2 H 0.5878 0.6139 0.3605 0.062 Uiso 1 1 calc R U
C00D C 0.5966(6) 1.0427(4) 0.6842(4) 0.0164(11) Uani 1 1 d . .
C00E C 0.5583(7) 1.1907(4) 0.8158(4) 0.0189(11) Uani 1 1 d . .
C00F C 0.7369(6) 0.9931(4) 0.5156(4) 0.0163(11) Uani 1 1 d . .
C00G C 0.6006(6) 0.9391(4) 0.6173(4) 0.0176(11) Uani 1 1 d . .
C00H C 0.1201(6) -0.1233(4) 0.0497(4) 0.0184(11) Uani 1 1 d . .
C00I C 0.6723(6) 0.9149(4) 0.5313(4) 0.0177(11) Uani 1 1 d . .
C00J C 0.6646(6) 1.1202(4) 0.6676(4) 0.0184(11) Uani 1 1 d . .
C00K C 0.6371(6) 1.2146(4) 0.7519(4) 0.0185(11) Uani 1 1 d . .
C00L C 0.2049(6) -0.0976(4) -0.0104(4) 0.0185(11) Uani 1 1 d . .
H00L H 0.2346 -0.1477 -0.0722 0.022 Uiso 1 1 calc R U
C00M C 0.0822(6) -0.0480(4) 0.1427(4) 0.0186(11) Uani 1 1 d . .
C00N C 0.2059(6) 0.0813(4) 0.1165(4) 0.0175(11) Uani 1 1 d . .
C00O C 0.2434(7) 0.0056(4) 0.0253(4) 0.0187(11) Uani 1 1 d . .
C00P C 0.8031(7) 0.9461(4) 0.4204(4) 0.0197(12) Uani 1 1 d . .
C00Q C 0.7380(6) 1.0959(4) 0.5822(4) 0.0181(11) Uani 1 1 d . .
H00Q H 0.7860 1.1467 0.5701 0.022 Uiso 1 1 calc R U
C00R C 0.4015(7) 0.2421(4) 0.2174(4) 0.0192(11) Uani 1 1 d . .
H00R H 0.3658 0.2384 0.2757 0.023 Uiso 1 1 calc R U
C00S C 0.3232(7) 0.0541(4) -0.0241(4) 0.0199(12) Uani 1 1 d . .
C00T C 0.1254(7) 0.0563(4) 0.1787(4) 0.0184(11) Uani 1 1 d . .
C00U C 0.7048(7) 0.8153(4) 0.4466(4) 0.0201(12) Uani 1 1 d . .
H00U H 0.5964 0.7727 0.4129 0.024 Uiso 1 1 calc R U
C00V C 0.8257(7) 0.7567(4) 0.4794(4) 0.0193(11) Uani 1 1 d . .
H00V H 0.7931 0.7632 0.5428 0.023 Uiso 1 1 calc R U
C00W C 0.0452(7) -0.3204(4) -0.0387(5) 0.0258(13) Uani 1 1 d . .
H00W H 0.0966 -0.3374 -0.0967 0.031 Uiso 1 1 calc R U
C00X C 0.2660(7) 0.1825(4) 0.1289(4) 0.0205(12) Uani 1 1 d . .
H00X H 0.1684 0.2244 0.1357 0.025 Uiso 1 1 calc R U
C00Y C 0.0522(7) -0.2194(4) 0.0375(4) 0.0195(11) Uani 1 1 d . .
C00Z C 0.6732(7) 1.3173(4) 0.7792(5) 0.0265(13) Uani 1 1 d . .
H00Z H 0.7254 1.3356 0.7368 0.032 Uiso 1 1 calc R U
C010 C -0.0226(7) -0.1972(4) 0.1234(4) 0.0224(12) Uani 1 1 d . .
C011 C 0.4386(8) 0.3546(4) 0.2479(4) 0.0254(13) Uani 1 1 d . .
C012 C 0.5170(7) 1.2648(5) 0.9066(4) 0.0266(13) Uani 1 1 d . .
H012 H 0.4637 1.2473 0.9492 0.032 Uiso 1 1 calc R U
C013 C 0.6313(8) 1.3917(5) 0.8695(5) 0.0298(14) Uani 1 1 d . .
H013 H 0.6533 1.4616 0.8889 0.036 Uiso 1 1 calc R U
C014 C -0.1038(8) -0.2712(5) 0.1361(5) 0.0287(13) Uani 1 1 d . .
H014 H -0.1527 -0.2550 0.1948 0.034 Uiso 1 1 calc R U
C015 C -0.1107(8) -0.3698(5) 0.0595(5) 0.0344(15) Uani 1 1 d . .
H015 H -0.1663 -0.4227 0.0657 0.041 Uiso 1 1 calc R U
C016 C 0.8215(8) 0.6424(4) 0.4051(5) 0.0273(13) Uani 1 1 d . .
C017 C -0.0383(8) -0.3946(5) -0.0272(5) 0.0335(15) Uani 1 1 d . .
H017 H -0.0469 -0.4634 -0.0787 0.040 Uiso 1 1 calc R U
C018 C 0.8522(10) 0.6209(5) 0.3023(5) 0.0393(16) Uani 1 1 d . .
H01A H 0.8576 0.5476 0.2600 0.059 Uiso 1 1 calc R U
H01B H 0.9586 0.6571 0.3064 0.059 Uiso 1 1 calc R U
H01C H 0.7602 0.6441 0.2737 0.059 Uiso 1 1 calc R U
C019 C 0.4797(10) 0.3725(5) 0.1645(5) 0.0384(16) Uani 1 1 d . .
H01D H 0.5191 0.4443 0.1911 0.058 Uiso 1 1 calc R U
H01E H 0.3789 0.3556 0.1165 0.058 Uiso 1 1 calc R U
H01F H 0.5680 0.3295 0.1314 0.058 Uiso 1 1 calc R U
C01A C 0.5568(8) 1.3640(5) 0.9317(5) 0.0337(15) Uani 1 1 d . .
H01G H 0.5327 1.4162 0.9941 0.040 Uiso 1 1 calc R U
C01B C 0.9442(10) 0.5935(5) 0.4460(5) 0.0385(16) Uani 1 1 d . .
H01H H 0.9214 0.6094 0.5128 0.058 Uiso 1 1 calc R U
H01I H 1.0590 0.6198 0.4493 0.058 Uiso 1 1 calc R U
H01J H 0.9318 0.5195 0.4026 0.058 Uiso 1 1 calc R U
C01C C 0.4151(8) 0.7940(6) 0.5745(5) 0.0418(18) Uani 1 1 d . .
H01K H 0.3216 0.8254 0.5572 0.063 Uiso 1 1 calc R U
H01L H 0.3736 0.7542 0.6041 0.063 Uiso 1 1 calc R U
H01M H 0.4644 0.7490 0.5145 0.063 Uiso 1 1 calc R U
C01D C -0.0584(9) 0.1744(6) 0.2715(5) 0.0447(19) Uani 1 1 d . .
H01N H -0.0433 0.2206 0.2444 0.067 Uiso 1 1 calc R U
H01O H -0.0853 0.2130 0.3396 0.067 Uiso 1 1 calc R U
H01P H -0.1504 0.1223 0.2305 0.067 Uiso 1 1 calc R U
C01E C 0.2919(11) 0.4132(6) 0.2940(7) 0.053(2) Uani 1 1 d . .
H01Q H 0.2744 0.4071 0.3527 0.079 Uiso 1 1 calc R U
H01R H 0.1904 0.3854 0.2456 0.079 Uiso 1 1 calc R U
H01S H 0.3158 0.4851 0.3135 0.079 Uiso 1 1 calc R U

loop_
_atom_site_aniso_label
_atom_site_aniso_U_11
_atom_site_aniso_U_22
_atom_site_aniso_U_33
_atom_site_aniso_U_23
_atom_site_aniso_U_13
_atom_site_aniso_U_12
O001 0.031(2) 0.019(2) 0.019(2) 0.0104(17) 0.0056(16) 0.0009(16)
O002 0.030(2) 0.023(2) 0.022(2) 0.0099(18) 0.0087(17) 0.0011(17)
O003 0.036(2) 0.0166(19) 0.023(2) 0.0114(17) 0.0063(17) -0.0017(17)
O004 0.027(2) 0.021(2) 0.021(2) 0.0090(17) 0.0061(16) 0.0004(16)
O005 0.031(2) 0.019(2) 0.019(2) 0.0084(17) 0.0061(16) 0.0000(16)
O006 0.020(2) 0.021(2) 0.030(2) 0.0083(18) 0.0057(17) 0.0010(16)
O007 0.025(2) 0.027(2) 0.0145(19) 0.0049(17) 0.0039(16) 0.0071(17)
O008 0.027(2) 0.018(2) 0.034(2) 0.0085(19) 0.0039(18) 0.0031(17)
O1 0.050(3) 0.023(2) 0.035(3) 0.011(2) -0.011(2) -0.007(2)
N00A 0.022(2) 0.022(2) 0.022(2) 0.012(2) 0.0071(19) 0.0024(19)
N00B 0.023(2) 0.026(3) 0.013(2) 0.009(2) 0.0020(18) -0.0037(19)
O2 0.038(3) 0.034(3) 0.050(3) 0.019(2) 0.002(2) -0.007(2)
C00D 0.014(2) 0.022(3) 0.014(3) 0.009(2) -0.001(2) 0.004(2)
C00E 0.019(3) 0.022(3) 0.017(3) 0.011(2) 0.000(2) 0.002(2)
C00F 0.016(2) 0.017(3) 0.015(3) 0.007(2) 0.001(2) 0.001(2)
C00G 0.018(3) 0.017(3) 0.023(3) 0.013(2) 0.003(2) 0.004(2)
C00H 0.017(3) 0.017(3) 0.018(3) 0.007(2) 0.000(2) -0.001(2)
C00I 0.016(2) 0.018(3) 0.019(3) 0.010(2) 0.002(2) 0.001(2)
C00J 0.016(2) 0.020(3) 0.020(3) 0.011(2) 0.000(2) 0.002(2)
C00K 0.015(2) 0.023(3) 0.016(3) 0.008(2) 0.002(2) 0.005(2)
C00L 0.018(3) 0.020(3) 0.016(3) 0.008(2) 0.000(2) 0.001(2)
C00M 0.014(2) 0.025(3) 0.018(3) 0.011(2) -0.001(2) -0.003(2)
C00N 0.016(2) 0.020(3) 0.020(3) 0.013(2) 0.000(2) 0.000(2)
C00O 0.018(3) 0.019(3) 0.017(3) 0.007(2) 0.002(2) 0.000(2)
C00P 0.020(3) 0.020(3) 0.021(3) 0.011(2) 0.000(2) 0.003(2)
C00Q 0.018(3) 0.016(3) 0.023(3) 0.010(2) 0.004(2) 0.004(2)
C00R 0.020(3) 0.016(3) 0.019(3) 0.006(2) 0.003(2) 0.003(2)
C00S 0.018(3) 0.019(3) 0.020(3) 0.007(2) 0.003(2) 0.001(2)
C00T 0.019(3) 0.019(3) 0.015(3) 0.006(2) 0.001(2) -0.001(2)
C00U 0.022(3) 0.020(3) 0.020(3) 0.010(2) 0.005(2) 0.002(2)
C00V 0.019(3) 0.019(3) 0.018(3) 0.007(2) 0.003(2) 0.000(2)
C00W 0.027(3) 0.023(3) 0.027(3) 0.012(3) 0.004(2) 0.005(2)
C00X 0.023(3) 0.018(3) 0.019(3) 0.007(2) 0.006(2) 0.004(2)
C00Y 0.019(3) 0.019(3) 0.022(3) 0.011(2) 0.000(2) 0.000(2)
C00Z 0.024(3) 0.023(3) 0.035(3) 0.016(3) 0.007(3) 0.002(2)
C010 0.020(3) 0.024(3) 0.024(3) 0.012(3) 0.001(2) 0.003(2)
C011 0.034(3) 0.017(3) 0.020(3) 0.005(2) 0.002(2) 0.002(2)
C012 0.027(3) 0.028(3) 0.019(3) 0.007(3) 0.008(2) 0.001(2)
C013 0.032(3) 0.018(3) 0.035(3) 0.008(3) 0.010(3) 0.006(2)
C014 0.030(3) 0.029(3) 0.033(3) 0.019(3) 0.007(3) 0.003(3)
C015 0.035(3) 0.029(3) 0.045(4) 0.022(3) 0.009(3) 0.002(3)
C016 0.032(3) 0.015(3) 0.029(3) 0.006(3) 0.007(3) 0.003(2)
C017 0.031(3) 0.018(3) 0.045(4) 0.011(3) 0.000(3) 0.000(2)
C018 0.063(5) 0.019(3) 0.032(4) 0.008(3) 0.012(3) 0.008(3)
C019 0.056(4) 0.021(3) 0.039(4) 0.015(3) 0.002(3) -0.005(3)
C01A 0.039(4) 0.024(3) 0.033(4) 0.008(3) 0.013(3) 0.005(3)
C01B 0.054(4) 0.022(3) 0.036(4) 0.011(3) 0.008(3) 0.015(3)
C01C 0.029(3) 0.062(5) 0.045(4) 0.039(4) -0.011(3) -0.021(3)
C01D 0.032(4) 0.063(5) 0.028(4) 0.013(4) 0.005(3) 0.024(3)
C01E 0.061(5) 0.033(4) 0.057(5) 0.012(4) 0.024(4) 0.022(4)

loop_
_atom_type_symbol
_atom_type_description
_atom_type_scat_dispersion_real
_atom_type_scat_dispersion_imag
_atom_type_scat_source
C C 0.0033 0.0016 'International Tables Vol C Tables 4.2.6.8 and 6.1.1.4'
H H 0.0000 0.0000 'International Tables Vol C Tables 4.2.6.8 and 6.1.1.4'
N N 0.0061 0.0033 'International Tables Vol C Tables 4.2.6.8 and 6.1.1.4'
O O 0.0106 0.0060 'International Tables Vol C Tables 4.2.6.8 and 6.1.1.4'

loop_
_geom_angle_atom_site_label_1
_geom_angle_atom_site_label_2
_geom_angle_atom_site_label_3
_geom_angle
C00P O001 C00U 110.2(4)
C00G O003 C01C 117.6(4)
C00S O005 C00X 110.9(4)
C00V O006 H006 109.5
C00T O007 C01D 114.8(4)
C00R O008 H008 109.5
C011 O1 H1 109.5
C00D N00A C00E 108.8(4)
C00D N00A H00A 125.6
C00E N00A H00A 125.6
C00M N00B C010 108.6(5)
C00M N00B H00B 125.7
C010 N00B H00B 125.7
C016 O2 H2 109.5
N00A C00D C00G 128.0(5)
N00A C00D C00J 109.4(5)
C00G C00D C00J 122.5(5)
N00A C00E C012 128.7(5)
N00A C00E C00K 108.7(5)
C012 C00E C00K 122.6(5)
C00Q C00F C00I 124.2(5)
C00Q C00F C00P 127.7(5)
C00I C00F C00P 108.0(5)
O003 C00G C00I 125.6(5)
O003 C00G C00D 117.6(5)
C00I C00G C00D 116.7(5)
C00L C00H C00M 121.0(5)
C00L C00H C00Y 132.9(5)
C00M C00H C00Y 106.1(5)
C00G C00I C00F 119.8(5)
C00G C00I C00U 132.0(5)
C00F C00I C00U 108.1(5)
C00Q C00J C00D 120.7(5)
C00Q C00J C00K 133.5(5)
C00D C00J C00K 105.8(5)
C00E C00K C00Z 119.0(5)
C00E C00K C00J 107.2(5)
C00Z C00K C00J 133.7(5)
C00O C00L C00H 116.1(5)
C00O C00L H00L 122.0
C00H C00L H00L 122.0
N00B C00M C00T 127.9(5)
N00B C00M C00H 109.9(5)
C00T C00M C00H 122.1(5)
C00O C00N C00T 120.7(5)
C00O C00N C00X 108.4(4)
C00T C00N C00X 131.0(5)
C00L C00O C00N 123.8(5)
C00L C00O C00S 127.7(5)
C00N C00O C00S 108.5(5)
O004 C00P O001 120.8(5)
O004 C00P C00F 130.2(5)
O001 C00P C00F 109.1(4)
C00F C00Q C00J 116.0(5)
C00F C00Q H00Q 122.0
C00J C00Q H00Q 122.0
O008 C00R C00X 110.5(4)
O008 C00R C011 106.1(4)
C00X C00R C011 115.9(5)
O008 C00R H00R 108.0
C00X C00R H00R 108.0
C011 C00R H00R 108.0
O002 C00S O005 121.1(5)
O002 C00S C00O 130.8(5)
O005 C00S C00O 108.1(4)
O007 C00T C00N 123.5(5)
O007 C00T C00M 120.3(5)
C00N C00T C00M 116.3(5)
O001 C00U C00I 104.3(4)
O001 C00U C00V 110.5(4)
C00I C00U C00V 112.4(5)
O001 C00U H00U 109.8
C00I C00U H00U 109.8
C00V C00U H00U 109.8
O006 C00V C00U 111.0(4)
O006 C00V C016 108.5(4)
C00U C00V C016 114.6(5)
O006 C00V H00V 107.5
C00U C00V H00V 107.5
C016 C00V H00V 107.5
C017 C00W C00Y 118.3(6)
C017 C00W H00W 120.8
C00Y C00W H00W 120.8
O005 C00X C00N 104.0(4)
O005 C00X C00R 110.4(4)
C00N C00X C00R 113.9(5)
O005 C00X H00X 109.5
C00N C00X H00X 109.5
C00R C00X H00X 109.5
C00W C00Y C010 119.4(5)
C00W C00Y C00H 133.8(5)
C010 C00Y C00H 106.8(5)
C013 C00Z C00K 118.7(5)
C013 C00Z H00Z 120.7
C00K C00Z H00Z 120.7
C014 C010 N00B 128.8(5)
C014 C010 C00Y 122.7(5)
N00B C010 C00Y 108.5(5)
O1 C011 C019 109.2(5)
O1 C011 C01E 106.2(5)
C019 C011 C01E 110.3(6)
O1 C011 C00R 107.2(5)
C019 C011 C00R 113.9(5)
C01E C011 C00R 109.6(5)
C01A C012 C00E 116.8(5)
C01A C012 H012 121.6
C00E C012 H012 121.6
C00Z C013 C01A 120.1(6)
C00Z C013 H013 119.9
C01A C013 H013 119.9
C010 C014 C015 116.8(6)
C010 C014 H014 121.6
C015 C014 H014 121.6
C014 C015 C017 122.1(6)
C014 C015 H015 118.9
C017 C015 H015 118.9
O2 C016 C01B 109.6(5)
O2 C016 C018 109.2(5)
C01B C016 C018 111.6(5)
O2 C016 C00V 103.3(5)
C01B C016 C00V 109.5(5)
C018 C016 C00V 113.3(5)
C00W C017 C015 120.7(6)
C00W C017 H017 119.6
C015 C017 H017 119.6
C016 C018 H01A 109.5
C016 C018 H01B 109.5
H01A C018 H01B 109.5
C016 C018 H01C 109.5
H01A C018 H01C 109.5
H01B C018 H01C 109.5
C011 C019 H01D 109.5
C011 C019 H01E 109.5
H01D C019 H01E 109.5
C011 C019 H01F 109.5
H01D C019 H01F 109.5
H01E C019 H01F 109.5
C012 C01A C013 122.7(6)
C012 C01A H01G 118.6
C013 C01A H01G 118.6
C016 C01B H01H 109.5
C016 C01B H01I 109.5
H01H C01B H01I 109.5
C016 C01B H01J 109.5
H01H C01B H01J 109.5
H01I C01B H01J 109.5
O003 C01C H01K 109.5
O003 C01C H01L 109.5
H01K C01C H01L 109.5
O003 C01C H01M 109.5
H01K C01C H01M 109.5
H01L C01C H01M 109.5
O007 C01D H01N 109.5
O007 C01D H01O 109.5
H01N C01D H01O 109.5
O007 C01D H01P 109.5
H01N C01D H01P 109.5
H01O C01D H01P 109.5
C011 C01E H01Q 109.5
C011 C01E H01R 109.5
H01Q C01E H01R 109.5
C011 C01E H01S 109.5
H01Q C01E H01S 109.5
H01R C01E H01S 109.5

loop_
_geom_bond_atom_site_label_1
_geom_bond_atom_site_label_2
_geom_bond_distance
O001 C00P 1.363(7)
O001 C00U 1.468(6)
O002 C00S 1.203(7)
O003 C00G 1.374(6)
O003 C01C 1.407(8)
O004 C00P 1.213(7)
O005 C00S 1.367(7)
O005 C00X 1.457(7)
O006 C00V 1.416(6)
O006 H006 0.8400
O007 C00T 1.377(7)
O007 C01D 1.406(8)
O008 C00R 1.438(7)
O008 H008 0.8400
O1 C011 1.448(7)
O1 H1 0.8400
N00A C00D 1.367(7)
N00A C00E 1.382(7)
N00A H00A 0.8800
N00B C00M 1.366(7)
N00B C010 1.397(7)
N00B H00B 0.8800
O2 C016 1.443(7)
O2 H2 0.8400
C00D C00G 1.399(8)
C00D C00J 1.414(7)
C00E C012 1.391(8)
C00E C00K 1.400(8)
C00F C00Q 1.384(8)
C00F C00I 1.406(7)
C00F C00P 1.458(8)
C00G C00I 1.390(8)
C00H C00L 1.391(8)
C00H C00M 1.408(8)
C00H C00Y 1.446(7)
C00I C00U 1.493(8)
C00J C00Q 1.389(8)
C00J C00K 1.435(8)
C00K C00Z 1.403(8)
C00L C00O 1.388(8)
C00L H00L 0.9500
C00M C00T 1.407(8)
C00N C00O 1.391(8)
C00N C00T 1.394(7)
C00N C00X 1.498(7)
C00O C00S 1.460(8)
C00Q H00Q 0.9500
C00R C00X 1.529(8)
C00R C011 1.532(8)
C00R H00R 1.0000
C00U C00V 1.535(8)
C00U H00U 1.0000
C00V C016 1.538(8)
C00V H00V 1.0000
C00W C017 1.377(9)
C00W C00Y 1.401(8)
C00W H00W 0.9500
C00X H00X 1.0000
C00Y C010 1.408(8)
C00Z C013 1.388(9)
C00Z H00Z 0.9500
C010 C014 1.376(8)
C011 C019 1.505(9)
C011 C01E 1.513(9)
C012 C01A 1.367(9)
C012 H012 0.9500
C013 C01A 1.395(9)
C013 H013 0.9500
C014 C015 1.379(9)
C014 H014 0.9500
C015 C017 1.400(10)
C015 H015 0.9500
C016 C01B 1.509(9)
C016 C018 1.512(9)
C017 H017 0.9500
C018 H01A 0.9800
C018 H01B 0.9800
C018 H01C 0.9800
C019 H01D 0.9800
C019 H01E 0.9800
C019 H01F 0.9800
C01A H01G 0.9500
C01B H01H 0.9800
C01B H01I 0.9800
C01B H01J 0.9800
C01C H01K 0.9800
C01C H01L 0.9800
C01C H01M 0.9800
C01D H01N 0.9800
C01D H01O 0.9800
C01D H01P 0.9800
C01E H01Q 0.9800
C01E H01R 0.9800
C01E H01S 0.9800
